data_4347940
loop_
_publ_author_name
'Aguirrechu-Comer\'on, Amagoia'
'Hern\'andez-Molina, Rita'
'Rodr\'iguez-Hern\'andez, Pl\'acida'
'Mu\~noz, Alfonso'
'Rodr\'iguez-Mendoza, Ulises R'
'Lav\'in, V\?\'ictor'
'Angel, Ross J.'
'Gonzalez-Platas, Javier'

_publ_section_title
;
 Experimental and ab Initio Study of
 Catena(bis(\m2-iodo)-6-methylquinoline-copper(I)) under Pressure:
 Synthesis, Crystal Structure, Electronic, and Luminescence Properties.
;
_journal_issue 15
_journal_name_full 'Inorganic chemistry'
_journal_page_first 7476
_journal_page_last 7484
_journal_paper_doi 10.1021/acs.inorgchem.6b00796
_journal_volume 55
_journal_year 2016
_chemical_formula_moiety 'C10 H9 Cu I N'
_chemical_formula_sum 'C10 H9 Cu I N'
_chemical_formula_weight 333.62
_space_group_crystal_system triclinic
_space_group_IT_number 2
_space_group_name_Hall '-P 1'
_space_group_name_H-M_alt 'P -1'
_atom_sites_solution_hydrogens geom
_atom_sites_solution_primary direct
_audit_creation_date 2016-03-11
_audit_creation_method
;
Olex2 1.2
(compiled 2016.02.19 svn.r3266 for OlexSys, GUI svn.r5155)
;
_cell_angle_alpha 88.661(14)
_cell_angle_beta 85.739(14)
_cell_angle_gamma 80.044(14)
_cell_formula_units_Z 2
_cell_length_a 4.2509(5)
_cell_length_b 9.6194(16)
_cell_length_c 10.3932(18)
_cell_measurement_reflns_used 1434
_cell_measurement_temperature 298(1)
_cell_measurement_theta_max 27.5690
_cell_measurement_theta_min 2.8900
_cell_volume 417.41(11)
_computing_cell_refinement 'CrysAlisPro 1.171.38.41l (Rigaku OD, 2015)'
_computing_data_collection 'CrysAlisPro 1.171.38.41l (Rigaku OD, 2015)'
_computing_data_reduction 'CrysAlisPro 1.171.38.41l (Rigaku OD, 2015)'
_computing_molecular_graphics 'Olex2 (Dolomanov et al., 2009)'
_computing_publication_material 'Olex2 (Dolomanov et al., 2009)'
_computing_structure_refinement 'ShelXL (Sheldrick, 2015)'
_computing_structure_solution 'ShelXT (Sheldrick, 2015)'
_diffrn_ambient_pressure 2920000(40000)
_diffrn_ambient_temperature 298(1)
_diffrn_detector 'CCD plate'
_diffrn_detector_area_resol_mean 8.1268
_diffrn_detector_type EosS2
_diffrn_measured_fraction_theta_full 0.358
_diffrn_measured_fraction_theta_max 0.308
_diffrn_measurement_details
;
List of Runs (angles in degrees, time in seconds):

  # Type    Start    End  Width  t~exp~   \w     \q     \k     \f   Frames
--------------------------------------------------------------------------
  1  \w    -20.00   5.00   0.50   10.00    --   26.32  39.00 -12.00   50
  2  \w    -23.00   4.00   0.50   10.00    --   26.32  97.00 -35.00   54
  3  \w    -17.00  27.00   0.50   10.00    --  -27.10   0.00   0.00   88
  4  \w     -8.00  52.00   0.50   10.00    --   26.32 -39.00  12.00  120
  5  \w    -11.00  14.00   0.50   10.00    --  -27.10 -81.00  29.00   50
  6  \w    -15.00  24.00   0.50   10.00    --   26.32  39.00 167.00   78
  7  \w    -46.00 -17.00   0.50   10.00    --   26.32 134.00 123.00   58
  8  \w    -14.00  11.00   0.50   10.00    --   26.32  81.00 151.00   50
  9  \w    -31.00   4.00   0.50   10.00    --  -27.10  39.00 167.00   70
 10  \w    -84.00 -17.00   0.50   10.00    --  -27.10 114.00 -45.00  134
 11  \w    -13.00  47.00   0.50   10.00    --   26.32 -26.00-172.00  120
 12  \w     24.00  59.00   0.50   10.00    --   26.32-114.00-135.00   70
 13  \w    -31.00  30.00   0.50   10.00    --  -27.10 -26.00-172.00  122
;
_diffrn_measurement_device 'four-circle diffractometer'
_diffrn_measurement_device_type 'SuperNova, Dualflex, EosS2'
_diffrn_measurement_method '\w scans'
_diffrn_orient_matrix_type 'CrysAlisPro convention (1999,Acta A55,543-557)'
_diffrn_orient_matrix_UB_11 -0.0150034000
_diffrn_orient_matrix_UB_12 0.0570630000
_diffrn_orient_matrix_UB_13 -0.0448607000
_diffrn_orient_matrix_UB_21 0.0444185000
_diffrn_orient_matrix_UB_22 -0.0482100000
_diffrn_orient_matrix_UB_23 -0.0514634000
_diffrn_orient_matrix_UB_31 -0.1632445000
_diffrn_orient_matrix_UB_32 -0.0049889000
_diffrn_orient_matrix_UB_33 -0.0047994000
_diffrn_radiation_monochromator graphite
_diffrn_radiation_probe x-ray
_diffrn_radiation_type MoK\a
_diffrn_radiation_wavelength 0.71073
_diffrn_reflns_av_R_equivalents 0.0598
_diffrn_reflns_av_unetI/netI 0.0521
_diffrn_reflns_Laue_measured_fraction_full 0.358
_diffrn_reflns_Laue_measured_fraction_max 0.308
_diffrn_reflns_limit_h_max 5
_diffrn_reflns_limit_h_min -5
_diffrn_reflns_limit_k_max 10
_diffrn_reflns_limit_k_min -9
_diffrn_reflns_limit_l_max 11
_diffrn_reflns_limit_l_min -11
_diffrn_reflns_number 2332
_diffrn_reflns_point_group_measured_fraction_full 0.358
_diffrn_reflns_point_group_measured_fraction_max 0.308
_diffrn_reflns_theta_full 25.242
_diffrn_reflns_theta_max 28.284
_diffrn_reflns_theta_min 2.897
_diffrn_source 'fine-focus sealed X-ray tube'
_diffrn_source_type 'Enhance (Mo) X-ray Source'
_exptl_absorpt_coefficient_mu 6.253
_exptl_absorpt_correction_T_max 1.00000
_exptl_absorpt_correction_T_min 0.83635
_exptl_absorpt_correction_type multi-scan
_exptl_absorpt_process_details
;
CrysAlisPro 1.171.38.41l (Rigaku Oxford Diffraction, 2015)
Empirical absorption correction using spherical harmonics,
 implemented in SCALE3 ABSPACK scaling algorithm.
;
_exptl_crystal_colour yellow
_exptl_crystal_colour_primary yellow
_exptl_crystal_density_diffrn 2.654
_exptl_crystal_description plate
_exptl_crystal_F_000 316
_exptl_crystal_size_max 0.168
_exptl_crystal_size_mid 0.072
_exptl_crystal_size_min 0.05
_refine_diff_density_max 0.567
_refine_diff_density_min -0.509
_refine_diff_density_rms 0.143
_refine_ls_extinction_coef 0.013(2)
_refine_ls_extinction_expression Fc^*^=kFc[1+0.001xFc^2^\l^3^/sin(2\q)]^-1/4^
_refine_ls_extinction_method 'SHELXL-2014/7 (Sheldrick 2014'
_refine_ls_goodness_of_fit_ref 1.087
_refine_ls_hydrogen_treatment constr
_refine_ls_matrix_type full
_refine_ls_number_parameters 65
_refine_ls_number_reflns 641
_refine_ls_number_restraints 0
_refine_ls_restrained_S_all 1.087
_refine_ls_R_factor_all 0.0404
_refine_ls_R_factor_gt 0.0353
_refine_ls_shift/su_max 0.000
_refine_ls_shift/su_mean 0.000
_refine_ls_structure_factor_coef Fsqd
_refine_ls_weighting_details 'w=1/[\s^2^(Fo^2^)+(0.0458P)^2^] where P=(Fo^2^+2Fc^2^)/3'
_refine_ls_weighting_scheme calc
_refine_ls_wR_factor_gt 0.0834
_refine_ls_wR_factor_ref 0.0860
_reflns_Friedel_coverage 0.000
_reflns_number_gt 584
_reflns_number_total 641
_reflns_threshold_expression 'I > 2\s(I)'
_cod_data_source_file ic6b00796_si_001.cif
_cod_data_source_block CuI_11_292GPa
_cod_database_code 4347940
_shelx_space_group_comment
;
The symmetry employed for this shelxl refinement is uniquely defined
by the following loop, which should always be used as a source of
symmetry information in preference to the above space-group names.
They are only intended as comments.
;
_reflns_odcompleteness_completeness 34.94
_reflns_odcompleteness_iscentric 1
_reflns_odcompleteness_theta 26.32
_olex2_refinement_description
;
1. Fixed Uiso
 At 1.2 times of:
  All C(H) groups
 At 1.5 times of:
  All C(H,H,H) groups
2.a Aromatic/amide H refined with riding coordinates:
 C1(H1), C8(H8), C5(H5), C2(H2), C7(H7), C3(H3)
2.b Idealised Me refined as rotating group:
 C10(H10A,H10B,H10C)
;
_shelx_shelxl_version_number 2014/7
_olex2_submission_special_instructions 'No special instructions were received'
_oxdiff_exptl_absorpt_empirical_details
;
Empirical correction (ABSPACK) includes:
- Absorption correction using spherical harmonics
- Frame scaling
;
_oxdiff_exptl_absorpt_empirical_full_max 1.804
_oxdiff_exptl_absorpt_empirical_full_min 0.617

loop_
_space_group_symop_operation_xyz
'x, y, z'
'-x, -y, -z'

loop_
_atom_site_label
_atom_site_type_symbol
_atom_site_fract_x
_atom_site_fract_y
_atom_site_fract_z
_atom_site_U_iso_or_equiv
_atom_site_adp_type
_atom_site_occupancy
_atom_site_site_symmetry_order
_atom_site_calc_flag
_atom_site_refinement_flags_posn
I1 I 1.34519(12) 0.34508(13) 0.11833(11) 0.0158(12) Uani 1 1 d .
Cu1 Cu 1.1652(3) 0.6018(3) 0.0330(2) 0.024(2) Uani 1 1 d .
N1 N 0.9975(15) 0.7668(16) 0.1525(13) 0.0136(15) Uiso 1 1 d .
C9 C 0.7610(18) 0.756(2) 0.2484(16) 0.0142(17) Uiso 1 1 d .
C4 C 0.5993(19) 0.881(2) 0.3152(17) 0.0162(18) Uiso 1 1 d .
C1 C 1.0782(19) 0.891(2) 0.1235(16) 0.0176(18) Uiso 1 1 d .
H1 H 1.2469 0.8948 0.0619 0.021 Uiso 1 1 calc R
C8 C 0.6718(18) 0.629(2) 0.2778(17) 0.0180(19) Uiso 1 1 d .
H8 H 0.7670 0.5499 0.2308 0.022 Uiso 1 1 calc R
C5 C 0.3671(18) 0.863(2) 0.4159(16) 0.0144(17) Uiso 1 1 d .
H5 H 0.2653 0.9420 0.4622 0.017 Uiso 1 1 calc R
C2 C 0.923(2) 1.018(2) 0.1807(17) 0.022(2) Uiso 1 1 d .
H2 H 0.9841 1.1035 0.1555 0.026 Uiso 1 1 calc R
C6 C 0.2901(19) 0.741(2) 0.4465(17) 0.0180(19) Uiso 1 1 d .
C7 C 0.4417(18) 0.616(2) 0.3765(15) 0.0181(18) Uiso 1 1 d .
H7 H 0.3856 0.5290 0.3975 0.022 Uiso 1 1 calc R
C3 C 0.680(2) 1.014(2) 0.2745(18) 0.0207(19) Uiso 1 1 d .
H3 H 0.5681 1.0970 0.3111 0.025 Uiso 1 1 calc R
C10 C 0.062(2) 0.716(2) 0.5631(17) 0.0207(19) Uiso 1 1 d .
H10A H 0.1836 0.6696 0.6307 0.031 Uiso 1 1 calc GR
H10B H -0.0856 0.6585 0.5382 0.031 Uiso 1 1 calc GR
H10C H -0.0542 0.8054 0.5934 0.031 Uiso 1 1 calc GR

loop_
_atom_site_aniso_label
_atom_site_aniso_U_11
_atom_site_aniso_U_22
_atom_site_aniso_U_33
_atom_site_aniso_U_23
_atom_site_aniso_U_13
_atom_site_aniso_U_12
I1 0.0171(4) 0.010(2) 0.0204(16) 0.0047(19) 0.0030(5) -0.0045(5)
Cu1 0.0330(7) 0.011(4) 0.026(3) 0.002(4) 0.0093(10) -0.0059(11)

loop_
_atom_type_symbol
_atom_type_description
_atom_type_scat_dispersion_real
_atom_type_scat_dispersion_imag
_atom_type_scat_source
C C 0.0033 0.0016 'International Tables Vol C Tables 4.2.6.8 and 6.1.1.4'
H H 0.0000 0.0000 'International Tables Vol C Tables 4.2.6.8 and 6.1.1.4'
Cu Cu 0.3201 1.2651 'International Tables Vol C Tables 4.2.6.8 and 6.1.1.4'
I I -0.4742 1.8119 'International Tables Vol C Tables 4.2.6.8 and 6.1.1.4'
N N 0.0061 0.0033 'International Tables Vol C Tables 4.2.6.8 and 6.1.1.4'

loop_
_exptl_crystal_face_index_h
_exptl_crystal_face_index_k
_exptl_crystal_face_index_l
_exptl_crystal_face_perp_dist
-6 -4 -1 0.0619
-2 -9 -10 0.0344
6 2 -2 0.0724
2 9 11 0.0343
0 -10 9 0.0250
0 10 -9 0.0250

loop_
_geom_angle_atom_site_label_1
_geom_angle_atom_site_label_2
_geom_angle_atom_site_label_3
_geom_angle
_geom_angle_site_symmetry_1
_geom_angle_site_symmetry_3
Cu1 I1 Cu1 75.35(7) . 2_865
Cu1 I1 Cu1 61.18(6) . 2_765
Cu1 I1 Cu1 104.59(11) 2_865 2_765
I1 Cu1 I1 104.65(7) . 2_865
I1 Cu1 I1 118.82(6) . 2_765
I1 Cu1 I1 104.59(11) 2_865 2_765
I1 Cu1 Cu1 61.81(12) . 2_765
I1 Cu1 Cu1 119.71(7) 2_865 2_765
Cu1 Cu1 I1 57.01(8) 2_765 2_765
N1 Cu1 I1 122.6(6) . .
N1 Cu1 I1 110.7(4) . 2_865
N1 Cu1 I1 94.3(3) . 2_765
N1 Cu1 Cu1 126.2(2) . 2_765
C9 N1 Cu1 120.4(10) . .
C1 N1 Cu1 118.8(8) . .
C1 N1 C9 119.8(9) . .
N1 C9 C4 119.8(17) . .
C8 C9 N1 120.4(9) . .
C8 C9 C4 119.8(13) . .
C5 C4 C9 117.3(18) . .
C5 C4 C3 124.4(10) . .
C3 C4 C9 118.2(14) . .
N1 C1 H1 118.2 . .
N1 C1 C2 123.6(13) . .
C2 C1 H1 118.2 . .
C9 C8 H8 119.5 . .
C9 C8 C7 120.9(10) . .
C7 C8 H8 119.5 . .
C4 C5 H5 118.7 . .
C6 C5 C4 122.6(10) . .
C6 C5 H5 118.7 . .
C1 C2 H2 120.6 . .
C3 C2 C1 118.9(19) . .
C3 C2 H2 120.6 . .
C5 C6 C7 120.3(14) . .
C5 C6 C10 123.5(9) . .
C7 C6 C10 116.0(19) . .
C8 C7 C6 119.0(18) . .
C8 C7 H7 120.5 . .
C6 C7 H7 120.5 . .
C4 C3 H3 120.3 . .
C2 C3 C4 119.5(12) . .
C2 C3 H3 120.3 . .
C6 C10 H10A 109.5 . .
C6 C10 H10B 109.5 . .
C6 C10 H10C 109.5 . .
H10A C10 H10B 109.5 . .
H10A C10 H10C 109.5 . .
H10B C10 H10C 109.5 . .

loop_
_geom_bond_atom_site_label_1
_geom_bond_atom_site_label_2
_geom_bond_distance
_geom_bond_site_symmetry_2
I1 Cu1 2.611(4) .
I1 Cu1 2.744(2) 2_765
I1 Cu1 2.629(2) 2_865
Cu1 I1 2.629(2) 2_865
Cu1 I1 2.744(2) 2_765
Cu1 Cu1 2.727(3) 2_765
Cu1 N1 2.035(7) .
N1 C9 1.377(18) .
N1 C1 1.32(3) .
C9 C4 1.443(13) .
C9 C8 1.36(3) .
C4 C5 1.41(2) .
C4 C3 1.42(3) .
C1 H1 0.9300 .
C1 C2 1.407(16) .
C8 H8 0.9300 .
C8 C7 1.38(2) .
C5 H5 0.9300 .
C5 C6 1.30(3) .
C2 H2 0.9300 .
C2 C3 1.37(2) .
C6 C7 1.441(14) .
C6 C10 1.53(2) .
C7 H7 0.9300 .
C3 H3 0.9300 .
C10 H10A 0.9600 .
C10 H10B 0.9600 .
C10 H10C 0.9600 .

loop_
_geom_torsion_atom_site_label_1
_geom_torsion_atom_site_label_2
_geom_torsion_atom_site_label_3
_geom_torsion_atom_site_label_4
_geom_torsion
Cu1 N1 C9 C4 -167.6(11)
Cu1 N1 C9 C8 10(2)
Cu1 N1 C1 C2 165.1(12)
N1 C9 C4 C5 -177.7(13)
N1 C9 C4 C3 3(2)
N1 C9 C8 C7 178.0(13)
N1 C1 C2 C3 2(2)
C9 N1 C1 C2 -4(2)
C9 C4 C5 C6 -2(2)
C9 C4 C3 C2 -5(2)
C9 C8 C7 C6 2(2)
C4 C9 C8 C7 -4(2)
C4 C5 C6 C7 0(2)
C4 C5 C6 C10 174.1(14)
C1 N1 C9 C4 1(2)
C1 N1 C9 C8 178.9(14)
C1 C2 C3 C4 3(2)
C8 C9 C4 C5 4(2)
C8 C9 C4 C3 -174.7(14)
C5 C4 C3 C2 176.1(14)
C5 C6 C7 C8 1(2)
C3 C4 C5 C6 176.8(15)
C10 C6 C7 C8 -174.1(13)

loop_
_exptl_oxdiff_crystal_face_indexfrac_h
_exptl_oxdiff_crystal_face_indexfrac_k
_exptl_oxdiff_crystal_face_indexfrac_l
_exptl_oxdiff_crystal_face_x
_exptl_oxdiff_crystal_face_y
_exptl_oxdiff_crystal_face_z
-5.9290 -4.2042 -0.5612 -0.1258 -0.0318 0.9915
-2.0818 -9.4775 -10.3758 -0.0441 0.8984 0.4369
5.8573 2.1254 -2.0255 0.1243 0.2619 -0.9570
1.7719 9.4440 10.5834 0.0375 -0.9212 -0.3872
0.0297 -10.0760 9.4646 -1.0000 0.0000 0.0000
-0.0297 10.0760 -9.4646 1.0000 0.0000 0.0000
